data_4349618
loop_
_publ_author_name
'Lovitt, June I.'
'Hawes, Chris S.'
'Lynes, Amy D.'
'Haffner, Benjamin'
'M\"obius, Matthias E.'
'Gunnlaugsson, Thorfinnur'

_publ_section_title
;
 Coordination chemistry of N-picolyl-1,8-naphthalimides: colourful low
 molecular weight metallo-gelators and unique chelation behaviours
;
_journal_issue 2
_journal_name_full 'Inorganic Chemistry Frontiers'
_journal_page_first 296
_journal_paper_doi 10.1039/C6QI00498A
_journal_volume 4
_journal_year 2017
_chemical_formula_moiety 'C18 H12 N2 O2'
_chemical_formula_sum 'C18 H12 N2 O2'
_chemical_formula_weight 288.30
_space_group_crystal_system monoclinic
_space_group_IT_number 14
_space_group_name_Hall '-P 2ybc'
_space_group_name_H-M_alt 'P 1 21/c 1'
_atom_sites_solution_hydrogens geom
_atom_sites_solution_primary direct
_audit_creation_date 2016-08-20
_audit_creation_method
;
Olex2 1.2
(compiled 2016.02.19 svn.r3266 for OlexSys, GUI svn.r5155)
;
_audit_update_record
;
2016-10-26 deposited with the CCDC.
2016-12-09 downloaded from the CCDC.
;
_cell_angle_alpha 90
_cell_angle_beta 93.965(2)
_cell_angle_gamma 90
_cell_formula_units_Z 4
_cell_length_a 9.1815(6)
_cell_length_b 14.4232(8)
_cell_length_c 10.1911(7)
_cell_measurement_reflns_used 2908
_cell_measurement_temperature 100(2)
_cell_measurement_theta_max 27.433
_cell_measurement_theta_min 2.451
_cell_volume 1346.34(15)
_computing_molecular_graphics 'Olex2 (Dolomanov et al., 2009)'
_computing_publication_material 'Olex2 (Dolomanov et al., 2009)'
_computing_structure_refinement 'XL (Sheldrick, 2008)'
_computing_structure_solution 'XT (Sheldrick, 2015)'
_diffrn_ambient_temperature 99.96
_diffrn_measured_fraction_theta_full 0.998
_diffrn_measured_fraction_theta_max 0.995
_diffrn_measurement_device_type 'Bruker APEX-II CCD'
_diffrn_measurement_method '\f and \w scans'
_diffrn_radiation_type MoK\a
_diffrn_radiation_wavelength 0.71073
_diffrn_reflns_av_R_equivalents 0.0254
_diffrn_reflns_av_unetI/netI 0.0309
_diffrn_reflns_Laue_measured_fraction_full 0.998
_diffrn_reflns_Laue_measured_fraction_max 0.995
_diffrn_reflns_limit_h_max 11
_diffrn_reflns_limit_h_min -10
_diffrn_reflns_limit_k_max 18
_diffrn_reflns_limit_k_min -18
_diffrn_reflns_limit_l_max 11
_diffrn_reflns_limit_l_min -13
_diffrn_reflns_number 10516
_diffrn_reflns_point_group_measured_fraction_full 0.998
_diffrn_reflns_point_group_measured_fraction_max 0.995
_diffrn_reflns_theta_full 26.000
_diffrn_reflns_theta_max 27.555
_diffrn_reflns_theta_min 2.223
_diffrn_standards_number 0
_exptl_absorpt_coefficient_mu 0.095
_exptl_absorpt_correction_T_max 0.7456
_exptl_absorpt_correction_T_min 0.6610
_exptl_absorpt_correction_type multi-scan
_exptl_absorpt_process_details
;
SADABS-2014/5 (Bruker,2014/5) was used for absorption correction.
wR2(int) was 0.0395 before and 0.0359 after correction.
The Ratio of minimum to maximum transmission is 0.8865.
The \l/2 correction factor is 0.00150.
;
_exptl_crystal_colour colourless
_exptl_crystal_density_diffrn 1.422
_exptl_crystal_description block
_exptl_crystal_F_000 600
_exptl_crystal_size_max 0.19
_exptl_crystal_size_mid 0.16
_exptl_crystal_size_min 0.07
_refine_diff_density_max 0.317
_refine_diff_density_min -0.235
_refine_diff_density_rms 0.048
_refine_ls_extinction_method none
_refine_ls_goodness_of_fit_ref 1.029
_refine_ls_hydrogen_treatment constr
_refine_ls_matrix_type full
_refine_ls_number_parameters 199
_refine_ls_number_reflns 3089
_refine_ls_number_restraints 0
_refine_ls_restrained_S_all 1.029
_refine_ls_R_factor_all 0.0637
_refine_ls_R_factor_gt 0.0398
_refine_ls_shift/su_max 0.000
_refine_ls_shift/su_mean 0.000
_refine_ls_structure_factor_coef Fsqd
_refine_ls_weighting_details 'w=1/[\s^2^(Fo^2^)+(0.0490P)^2^+0.4510P] where P=(Fo^2^+2Fc^2^)/3'
_refine_ls_weighting_scheme calc
_refine_ls_wR_factor_gt 0.0923
_refine_ls_wR_factor_ref 0.1061
_reflns_Friedel_coverage 0.000
_reflns_number_gt 2281
_reflns_number_total 3089
_reflns_threshold_expression 'I > 2\s(I)'
_cod_data_source_file c6qi00498a2.cif
_cod_data_source_block L1
_cod_database_code 4349618
_shelx_space_group_comment
;
The symmetry employed for this shelxl refinement is uniquely defined
by the following loop, which should always be used as a source of
symmetry information in preference to the above space-group names.
They are only intended as comments.
;
_shelx_estimated_absorpt_t_max 0.993
_shelx_estimated_absorpt_t_min 0.982
_olex2_refinement_description
;
1. Fixed Uiso
 At 1.2 times of:
  All C(H) groups, All C(H,H) groups
2.a Secondary CH2 refined with riding coordinates:
 C6(H6A,H6B)
2.b Aromatic/amide H refined with riding coordinates:
 C1(H1), C2(H2), C3(H3), C4(H4), C9(H9), C10(H10), C11(H11), C13(H13),
 C14(H14), C15(H15)
;
_shelx_shelxl_version_number 2014/7
_olex2_submission_special_instructions 'No special instructions were received'

loop_
_space_group_symop_operation_xyz
'x, y, z'
'-x, y+1/2, -z+1/2'
'-x, -y, -z'
'x, -y-1/2, z-1/2'

loop_
_atom_site_label
_atom_site_type_symbol
_atom_site_fract_x
_atom_site_fract_y
_atom_site_fract_z
_atom_site_U_iso_or_equiv
_atom_site_adp_type
_atom_site_occupancy
_atom_site_site_symmetry_order
_atom_site_calc_flag
_atom_site_refinement_flags_posn
C1 C 0.95026(17) 0.17318(10) 0.43851(14) 0.0238(3) Uani 1 1 d .
H1 H 0.9771 0.1777 0.3504 0.029 Uiso 1 1 calc R
C2 C 1.02608(17) 0.11210(10) 0.52136(15) 0.0238(3) Uani 1 1 d .
H2 H 1.1042 0.0765 0.4913 0.029 Uiso 1 1 calc R
C3 C 0.98629(18) 0.10337(10) 0.64994(15) 0.0243(3) Uani 1 1 d .
H3 H 1.0352 0.0610 0.7091 0.029 Uiso 1 1 calc R
C4 C 0.87315(17) 0.15828(10) 0.68955(14) 0.0210(3) Uani 1 1 d .
H4 H 0.8432 0.1541 0.7767 0.025 Uiso 1 1 calc R
C5 C 0.80431(16) 0.21939(9) 0.59989(14) 0.0174(3) Uani 1 1 d .
C6 C 0.68103(16) 0.28080(9) 0.64099(14) 0.0189(3) Uani 1 1 d .
H6A H 0.5906 0.2436 0.6430 0.023 Uiso 1 1 calc R
H6B H 0.7057 0.3048 0.7308 0.023 Uiso 1 1 calc R
C7 C 0.75720(16) 0.43106(9) 0.56067(13) 0.0170(3) Uani 1 1 d .
C8 C 0.74236(15) 0.50507(9) 0.46009(13) 0.0168(3) Uani 1 1 d .
C9 C 0.83812(16) 0.57867(10) 0.46584(14) 0.0202(3) Uani 1 1 d .
H9 H 0.9130 0.5818 0.5348 0.024 Uiso 1 1 calc R
C10 C 0.82593(17) 0.64931(10) 0.37026(15) 0.0223(3) Uani 1 1 d .
H10 H 0.8927 0.6997 0.3750 0.027 Uiso 1 1 calc R
C11 C 0.71807(17) 0.64567(10) 0.27030(14) 0.0210(3) Uani 1 1 d .
H11 H 0.7109 0.6937 0.2064 0.025 Uiso 1 1 calc R
C12 C 0.61729(16) 0.57120(10) 0.26113(14) 0.0182(3) Uani 1 1 d .
C13 C 0.50324(17) 0.56532(10) 0.16075(14) 0.0211(3) Uani 1 1 d .
H13 H 0.4926 0.6126 0.0959 0.025 Uiso 1 1 calc R
C14 C 0.40784(17) 0.49197(10) 0.15608(14) 0.0234(3) Uani 1 1 d .
H14 H 0.3314 0.4892 0.0884 0.028 Uiso 1 1 calc R
C15 C 0.42212(17) 0.42081(10) 0.25058(14) 0.0210(3) Uani 1 1 d .
H15 H 0.3560 0.3701 0.2458 0.025 Uiso 1 1 calc R
C16 C 0.53181(16) 0.42450(9) 0.35010(13) 0.0172(3) Uani 1 1 d .
C17 C 0.54595(16) 0.34919(9) 0.44892(13) 0.0177(3) Uani 1 1 d .
C18 C 0.63059(15) 0.49970(9) 0.35756(13) 0.0162(3) Uani 1 1 d .
N1 N 0.84023(14) 0.22687(8) 0.47517(12) 0.0210(3) Uani 1 1 d .
N2 N 0.65561(13) 0.35885(8) 0.54994(11) 0.0170(3) Uani 1 1 d .
O1 O 0.85321(11) 0.43072(7) 0.64960(10) 0.0218(2) Uani 1 1 d .
O2 O 0.46590(12) 0.28135(7) 0.44435(10) 0.0240(3) Uani 1 1 d .

loop_
_atom_site_aniso_label
_atom_site_aniso_U_11
_atom_site_aniso_U_22
_atom_site_aniso_U_33
_atom_site_aniso_U_23
_atom_site_aniso_U_13
_atom_site_aniso_U_12
C1 0.0283(9) 0.0254(8) 0.0178(7) -0.0022(6) 0.0020(6) 0.0034(6)
C2 0.0250(9) 0.0205(7) 0.0259(8) -0.0046(6) 0.0011(6) 0.0049(6)
C3 0.0307(9) 0.0179(7) 0.0236(8) 0.0016(6) -0.0038(6) 0.0032(6)
C4 0.0268(8) 0.0182(7) 0.0180(7) 0.0011(6) 0.0011(6) -0.0020(6)
C5 0.0188(8) 0.0152(6) 0.0180(7) -0.0009(5) -0.0009(6) -0.0024(5)
C6 0.0215(8) 0.0184(7) 0.0170(7) 0.0032(5) 0.0033(6) 0.0008(6)
C7 0.0172(8) 0.0180(7) 0.0162(6) -0.0019(5) 0.0038(5) 0.0024(6)
C8 0.0174(8) 0.0167(7) 0.0167(6) -0.0010(5) 0.0035(6) 0.0027(5)
C9 0.0181(8) 0.0222(7) 0.0203(7) -0.0013(6) 0.0010(6) 0.0012(6)
C10 0.0228(8) 0.0189(7) 0.0255(8) 0.0000(6) 0.0040(6) -0.0032(6)
C11 0.0243(8) 0.0187(7) 0.0205(7) 0.0034(5) 0.0050(6) 0.0025(6)
C12 0.0204(8) 0.0185(7) 0.0164(6) -0.0007(5) 0.0047(6) 0.0040(6)
C13 0.0248(8) 0.0220(7) 0.0167(7) 0.0013(6) 0.0026(6) 0.0041(6)
C14 0.0213(8) 0.0294(8) 0.0186(7) -0.0016(6) -0.0042(6) 0.0030(6)
C15 0.0214(8) 0.0208(7) 0.0209(7) -0.0039(6) 0.0018(6) -0.0009(6)
C16 0.0188(8) 0.0168(7) 0.0161(6) -0.0026(5) 0.0025(5) 0.0024(6)
C17 0.0192(8) 0.0166(7) 0.0176(7) -0.0023(5) 0.0034(6) 0.0018(6)
C18 0.0168(7) 0.0170(6) 0.0151(6) -0.0018(5) 0.0038(5) 0.0031(5)
N1 0.0245(7) 0.0234(6) 0.0153(6) 0.0006(5) 0.0021(5) 0.0035(5)
N2 0.0186(6) 0.0158(6) 0.0167(6) 0.0013(4) 0.0020(5) 0.0010(5)
O1 0.0221(6) 0.0239(5) 0.0190(5) 0.0014(4) -0.0013(4) -0.0002(4)
O2 0.0272(6) 0.0189(5) 0.0256(6) -0.0004(4) -0.0003(5) -0.0042(4)

loop_
_atom_type_symbol
_atom_type_description
_atom_type_scat_dispersion_real
_atom_type_scat_dispersion_imag
_atom_type_scat_source
C C 0.0033 0.0016 'International Tables Vol C Tables 4.2.6.8 and 6.1.1.4'
H H 0.0000 0.0000 'International Tables Vol C Tables 4.2.6.8 and 6.1.1.4'
N N 0.0061 0.0033 'International Tables Vol C Tables 4.2.6.8 and 6.1.1.4'
O O 0.0106 0.0060 'International Tables Vol C Tables 4.2.6.8 and 6.1.1.4'

loop_
_geom_angle_atom_site_label_1
_geom_angle_atom_site_label_2
_geom_angle_atom_site_label_3
_geom_angle
C2 C1 H1 118.1
N1 C1 H1 118.1
N1 C1 C2 123.76(13)
C1 C2 H2 120.6
C1 C2 C3 118.80(14)
C3 C2 H2 120.6
C2 C3 H3 120.9
C4 C3 C2 118.24(14)
C4 C3 H3 120.9
C3 C4 H4 120.5
C3 C4 C5 119.08(13)
C5 C4 H4 120.5
C4 C5 C6 120.15(12)
N1 C5 C4 122.98(13)
N1 C5 C6 116.86(12)
C5 C6 H6A 109.4
C5 C6 H6B 109.4
H6A C6 H6B 108.0
N2 C6 C5 111.22(11)
N2 C6 H6A 109.4
N2 C6 H6B 109.4
N2 C7 C8 117.03(12)
O1 C7 C8 123.01(13)
O1 C7 N2 119.96(12)
C9 C8 C7 119.92(13)
C9 C8 C18 120.12(13)
C18 C8 C7 119.96(12)
C8 C9 H9 119.7
C8 C9 C10 120.54(14)
C10 C9 H9 119.7
C9 C10 H10 119.9
C11 C10 C9 120.30(14)
C11 C10 H10 119.9
C10 C11 H11 119.6
C10 C11 C12 120.85(13)
C12 C11 H11 119.6
C11 C12 C18 118.63(14)
C13 C12 C11 122.72(13)
C13 C12 C18 118.65(13)
C12 C13 H13 119.7
C14 C13 C12 120.66(13)
C14 C13 H13 119.7
C13 C14 H14 119.7
C13 C14 C15 120.63(14)
C15 C14 H14 119.7
C14 C15 H15 119.9
C16 C15 C14 120.23(14)
C16 C15 H15 119.9
C15 C16 C17 119.78(13)
C15 C16 C18 120.16(13)
C18 C16 C17 120.06(13)
N2 C17 C16 116.94(12)
O2 C17 C16 122.47(14)
O2 C17 N2 120.59(13)
C8 C18 C12 119.55(13)
C16 C18 C8 120.79(12)
C16 C18 C12 119.66(13)
C5 N1 C1 117.11(13)
C7 N2 C6 116.50(12)
C17 N2 C6 117.69(11)
C17 N2 C7 125.14(11)

loop_
_geom_bond_atom_site_label_1
_geom_bond_atom_site_label_2
_geom_bond_distance
C1 H1 0.9500
C1 C2 1.376(2)
C1 N1 1.3462(19)
C2 H2 0.9500
C2 C3 1.390(2)
C3 H3 0.9500
C3 C4 1.388(2)
C4 H4 0.9500
C4 C5 1.390(2)
C5 C6 1.519(2)
C5 N1 1.3394(18)
C6 H6A 0.9900
C6 H6B 0.9900
C6 N2 1.4672(17)
C7 C8 1.4797(19)
C7 N2 1.3974(18)
C7 O1 1.2198(18)
C8 C9 1.377(2)
C8 C18 1.415(2)
C9 H9 0.9500
C9 C10 1.409(2)
C10 H10 0.9500
C10 C11 1.372(2)
C11 H11 0.9500
C11 C12 1.416(2)
C12 C13 1.415(2)
C12 C18 1.4239(19)
C13 H13 0.9500
C13 C14 1.372(2)
C14 H14 0.9500
C14 C15 1.407(2)
C15 H15 0.9500
C15 C16 1.380(2)
C16 C17 1.4809(19)
C16 C18 1.4126(19)
C17 N2 1.3963(18)
C17 O2 1.2227(17)

loop_
_geom_torsion_atom_site_label_1
_geom_torsion_atom_site_label_2
_geom_torsion_atom_site_label_3
_geom_torsion_atom_site_label_4
_geom_torsion
C1 C2 C3 C4 -1.2(2)
C2 C1 N1 C5 0.1(2)
C2 C3 C4 C5 0.1(2)
C3 C4 C5 C6 -179.52(14)
C3 C4 C5 N1 1.2(2)
C4 C5 C6 N2 161.81(13)
C4 C5 N1 C1 -1.3(2)
C5 C6 N2 C7 -75.32(15)
C5 C6 N2 C17 95.80(14)
C6 C5 N1 C1 179.45(13)
C7 C8 C9 C10 179.57(12)
C7 C8 C18 C12 -179.93(12)
C7 C8 C18 C16 0.34(19)
C8 C7 N2 C6 173.36(11)
C8 C7 N2 C17 2.99(18)
C8 C9 C10 C11 0.1(2)
C9 C8 C18 C12 -0.46(19)
C9 C8 C18 C16 179.80(12)
C9 C10 C11 C12 0.0(2)
C10 C11 C12 C13 179.13(13)
C10 C11 C12 C18 -0.3(2)
C11 C12 C13 C14 -179.78(13)
C11 C12 C18 C8 0.57(19)
C11 C12 C18 C16 -179.69(12)
C12 C13 C14 C15 -0.4(2)
C13 C12 C18 C8 -178.92(12)
C13 C12 C18 C16 0.82(19)
C13 C14 C15 C16 0.6(2)
C14 C15 C16 C17 -179.92(13)
C14 C15 C16 C18 -0.1(2)
C15 C16 C17 N2 -177.59(12)
C15 C16 C17 O2 2.1(2)
C15 C16 C18 C8 179.12(12)
C15 C16 C18 C12 -0.62(19)
C16 C17 N2 C6 -173.95(11)
C16 C17 N2 C7 -3.68(18)
C17 C16 C18 C8 -1.06(19)
C17 C16 C18 C12 179.20(12)
C18 C8 C9 C10 0.1(2)
C18 C12 C13 C14 -0.31(19)
C18 C16 C17 N2 2.59(18)
C18 C16 C17 O2 -177.77(12)
N1 C1 C2 C3 1.2(2)
N1 C5 C6 N2 -18.91(18)
N2 C7 C8 C9 179.37(12)
N2 C7 C8 C18 -1.17(18)
O1 C7 C8 C9 -1.2(2)
O1 C7 C8 C18 178.29(12)
O1 C7 N2 C6 -6.12(18)
O1 C7 N2 C17 -176.49(12)
O2 C17 N2 C6 6.41(18)
O2 C17 N2 C7 176.68(12)
